data_4110519
loop_
_publ_author_name
'Luminita Marilena Toma'
'Rodrigue Lescou\"ezec'
'Jorge Pas\'an'
'Catalina Ruiz-P\'erez'
'Jacqueline Vaissermann'
'Joan Cano'
'Rosa Carrasco'
'Wolfgang Wernsdorfer'
'Francesc Lloret'
'Miguel Julve'

_publ_section_title
;
 [Fe(bpym)(CN)4]-: A New Building Block for Designing Single-Chain Magnets
;
_journal_name_full 'Journal of the American Chemical Society'
_journal_page_first 4842
_journal_page_last 4853
_journal_paper_doi 10.1021/ja058030v
_journal_volume 128
_journal_year 2006
_chemical_formula_sum 'C24 H28 Fe Mn N16 O8'
_chemical_formula_weight 779.41
_chemical_name_systematic
;
 ?
;
_space_group_IT_number 2
_symmetry_cell_setting triclinic
_symmetry_space_group_name_Hall '-P 1'
_symmetry_space_group_name_H-M 'P -1'
_atom_sites_solution_hydrogens geom
_atom_sites_solution_primary direct
_atom_sites_solution_secondary difmap
_audit_creation_method SHELXL-97
_cell_angle_alpha 66.882(4)
_cell_angle_beta 81.549(5)
_cell_angle_gamma 86.828(5)
_cell_formula_units_Z 2
_cell_length_a 7.1305(3)
_cell_length_b 10.7429(6)
_cell_length_c 12.7093(7)
_cell_measurement_temperature 293(2)
_cell_volume 885.66(8)
_computing_structure_refinement 'SHELXL-97 (Sheldrick, 1997)'
_diffrn_ambient_temperature 293(2)
_diffrn_measured_fraction_theta_full 0.960
_diffrn_measured_fraction_theta_max 0.960
_diffrn_radiation_monochromator graphite
_diffrn_radiation_source 'fine-focus sealed tube'
_diffrn_radiation_type MoK\a
_diffrn_radiation_wavelength 0.71073
_diffrn_reflns_av_R_equivalents 0.0267
_diffrn_reflns_av_sigmaI/netI 0.0568
_diffrn_reflns_limit_h_max 10
_diffrn_reflns_limit_h_min -10
_diffrn_reflns_limit_k_max 15
_diffrn_reflns_limit_k_min -15
_diffrn_reflns_limit_l_max 17
_diffrn_reflns_limit_l_min -11
_diffrn_reflns_number 9804
_diffrn_reflns_theta_full 30.00
_diffrn_reflns_theta_max 30.00
_diffrn_reflns_theta_min 5.03
_exptl_absorpt_coefficient_mu 1.666
_exptl_crystal_density_diffrn 2.923
_exptl_crystal_F_000 798
_refine_diff_density_max 0.530
_refine_diff_density_min -0.371
_refine_diff_density_rms 0.077
_refine_ls_extinction_method none
_refine_ls_goodness_of_fit_ref 1.090
_refine_ls_hydrogen_treatment mixed
_refine_ls_matrix_type full
_refine_ls_number_parameters 256
_refine_ls_number_reflns 4941
_refine_ls_number_restraints 0
_refine_ls_restrained_S_all 1.090
_refine_ls_R_factor_all 0.0758
_refine_ls_R_factor_gt 0.0415
_refine_ls_shift/su_max 0.020
_refine_ls_shift/su_mean 0.003
_refine_ls_structure_factor_coef Fsqd
_refine_ls_weighting_details 'calc w=1/[\s^2^(Fo^2^)+(0.0338P)^2^+0.6510P] where P=(Fo^2^+2Fc^2^)/3'
_refine_ls_weighting_scheme calc
_refine_ls_wR_factor_gt 0.0882
_refine_ls_wR_factor_ref 0.0992
_reflns_number_gt 3499
_reflns_number_total 4941
_reflns_threshold_expression >2sigma(I)
_cod_data_source_file ja058030vsi20060216_100938_5.cif
_cod_data_source_block import_COMPOUND5[FeMn]
_cod_database_code 4110519

loop_
_symmetry_equiv_pos_as_xyz
'x, y, z'
'-x, -y, -z'

loop_
_atom_site_label
_atom_site_type_symbol
_atom_site_fract_x
_atom_site_fract_y
_atom_site_fract_z
_atom_site_U_iso_or_equiv
_atom_site_adp_type
_atom_site_occupancy
_atom_site_symmetry_multiplicity
_atom_site_calc_flag
_atom_site_refinement_flags
Fe1 Fe 0.56783(5) 0.09122(4) 0.69262(3) 0.01995(10) Uani 1 1 d .
Mn1 Mn 0.0000 0.0000 1.0000 0.02452(14) Uani 1 2 d S
N3 N 0.2901(3) 0.0047(3) 0.9140(2) 0.0375(6) Uani 1 1 d .
N4 N 0.8899(3) 0.0153(3) 0.8426(2) 0.0364(6) Uani 1 1 d .
N1 N 0.5524(5) -0.2042(3) 0.7209(3) 0.0595(8) Uani 1 1 d .
N2 N 0.1995(3) 0.1666(3) 0.5795(2) 0.0352(5) Uani 1 1 d .
N11 N 0.5923(3) 0.2813(2) 0.67678(18) 0.0233(4) Uani 1 1 d .
N12 N 0.7172(3) 0.4954(2) 0.5465(2) 0.0326(5) Uani 1 1 d .
N9 N 0.7299(3) 0.1651(2) 0.54043(17) 0.0211(4) Uani 1 1 d .
N10 N 0.8654(3) 0.3685(2) 0.39788(19) 0.0343(5) Uani 1 1 d .
C3 C 0.4006(3) 0.0335(3) 0.8339(2) 0.0267(5) Uani 1 1 d .
C4 C 0.7783(3) 0.0426(3) 0.7821(2) 0.0239(5) Uani 1 1 d .
C1 C 0.5573(4) -0.0922(3) 0.7067(2) 0.0315(6) Uani 1 1 d .
C2 C 0.3381(3) 0.1379(3) 0.6189(2) 0.0248(5) Uani 1 1 d .
C14 C 0.5253(4) 0.3349(3) 0.7543(3) 0.0344(6) Uani 1 1 d .
C15 C 0.5543(5) 0.4688(3) 0.7300(3) 0.0408(7) Uani 1 1 d .
C16 C 0.6484(4) 0.5463(3) 0.6246(3) 0.0383(7) Uani 1 1 d .
C13 C 0.6884(3) 0.3649(3) 0.5771(2) 0.0236(5) Uani 1 1 d .
C12 C 0.7672(3) 0.2977(3) 0.4992(2) 0.0231(5) Uani 1 1 d .
C9 C 0.7980(4) 0.0982(3) 0.4739(2) 0.0289(6) Uani 1 1 d .
C10 C 0.9020(4) 0.1638(3) 0.3677(3) 0.0370(7) Uani 1 1 d .
C11 C 0.9329(4) 0.2990(3) 0.3330(3) 0.0404(7) Uani 1 1 d .
O1W O -0.0035(3) -0.2262(2) 1.05883(19) 0.0458(5) Uani 1 1 d .
O2W O -0.0408(3) -0.3426(2) 1.29134(19) 0.0506(6) Uani 1 1 d .
O3W O 0.7153(8) 0.3538(4) 0.0508(4) 0.154(2) Uani 1 1 d .
O4W O 0.7370(7) 0.6402(5) 0.9826(5) 0.1419(17) Uani 1 1 d .
H9 H 0.465(4) 0.280(3) 0.825(3) 0.041(9) Uiso 1 1 d .
H10 H 0.509(4) 0.503(3) 0.778(3) 0.036(8) Uiso 1 1 d .
H11 H 0.670(4) 0.638(3) 0.606(3) 0.039(8) Uiso 1 1 d .
H14 H 0.776(4) 0.008(3) 0.503(3) 0.036(8) Uiso 1 1 d .
H15 H 0.947(5) 0.117(4) 0.322(3) 0.051(10) Uiso 1 1 d .
H16 H 1.001(4) 0.348(3) 0.259(3) 0.043(9) Uiso 1 1 d .

loop_
_atom_site_aniso_label
_atom_site_aniso_U_11
_atom_site_aniso_U_22
_atom_site_aniso_U_33
_atom_site_aniso_U_23
_atom_site_aniso_U_13
_atom_site_aniso_U_12
Fe1 0.01916(17) 0.01928(19) 0.02167(18) -0.00857(14) -0.00121(12) -0.00184(13)
Mn1 0.0194(3) 0.0303(3) 0.0191(3) -0.0049(2) -0.00083(19) -0.0018(2)
N3 0.0258(11) 0.0513(17) 0.0314(13) -0.0139(12) 0.0041(9) -0.0051(11)
N4 0.0304(12) 0.0494(16) 0.0278(12) -0.0128(11) -0.0049(9) -0.0013(11)
N1 0.073(2) 0.0302(16) 0.073(2) -0.0240(15) 0.0090(16) -0.0083(14)
N2 0.0343(12) 0.0341(14) 0.0405(14) -0.0160(11) -0.0108(10) -0.0010(10)
N11 0.0251(10) 0.0204(11) 0.0260(11) -0.0111(9) -0.0016(8) -0.0015(8)
N12 0.0419(13) 0.0199(12) 0.0342(13) -0.0087(10) -0.0041(10) -0.0032(10)
N9 0.0205(9) 0.0216(11) 0.0224(10) -0.0101(8) -0.0019(7) -0.0019(8)
N10 0.0403(13) 0.0301(13) 0.0276(12) -0.0082(10) 0.0036(9) -0.0056(10)
C3 0.0236(12) 0.0293(14) 0.0280(13) -0.0115(11) -0.0038(10) -0.0028(10)
C4 0.0239(12) 0.0262(14) 0.0198(12) -0.0080(10) 0.0011(9) -0.0030(10)
C1 0.0311(14) 0.0292(16) 0.0337(15) -0.0136(12) 0.0021(11) -0.0036(11)
C2 0.0283(13) 0.0218(13) 0.0251(13) -0.0103(10) -0.0013(10) -0.0046(10)
C14 0.0394(15) 0.0316(16) 0.0332(15) -0.0166(13) 0.0057(12) -0.0038(12)
C15 0.0512(18) 0.0336(17) 0.0441(18) -0.0256(15) 0.0038(14) -0.0003(14)
C16 0.0498(18) 0.0214(15) 0.0469(18) -0.0159(13) -0.0092(14) 0.0010(13)
C13 0.0238(11) 0.0211(13) 0.0259(12) -0.0083(10) -0.0051(9) -0.0013(9)
C12 0.0237(12) 0.0219(13) 0.0226(12) -0.0072(10) -0.0032(9) -0.0022(9)
C9 0.0280(13) 0.0317(16) 0.0308(14) -0.0171(12) -0.0015(10) -0.0010(11)
C10 0.0384(15) 0.0431(18) 0.0333(15) -0.0225(14) 0.0053(12) -0.0006(13)
C11 0.0440(17) 0.0451(19) 0.0260(15) -0.0107(14) 0.0082(12) -0.0087(14)
O1W 0.0553(13) 0.0320(12) 0.0422(13) -0.0064(10) -0.0048(10) -0.0014(10)
O2W 0.0627(14) 0.0340(13) 0.0416(13) -0.0047(10) 0.0060(10) -0.0018(11)
O3W 0.201(5) 0.088(3) 0.134(4) -0.029(3) 0.050(3) 0.017(3)
O4W 0.149(4) 0.106(3) 0.186(5) -0.053(3) -0.073(3) -0.014(3)

loop_
_atom_type_symbol
_atom_type_description
_atom_type_scat_dispersion_real
_atom_type_scat_dispersion_imag
_atom_type_scat_source
C C 0.0033 0.0016 'International Tables Vol C Tables 4.2.6.8 and 6.1.1.4'
H H 0.0000 0.0000 'International Tables Vol C Tables 4.2.6.8 and 6.1.1.4'
Fe Fe 0.3463 0.8444 'International Tables Vol C Tables 4.2.6.8 and 6.1.1.4'
Mn Mn 0.3368 0.7283 'International Tables Vol C Tables 4.2.6.8 and 6.1.1.4'
N N 0.0061 0.0033 'International Tables Vol C Tables 4.2.6.8 and 6.1.1.4'
O O 0.0106 0.0060 'International Tables Vol C Tables 4.2.6.8 and 6.1.1.4'

loop_
_geom_angle_atom_site_label_1
_geom_angle_atom_site_label_2
_geom_angle_atom_site_label_3
_geom_angle
_geom_angle_site_symmetry_1
_geom_angle_site_symmetry_3
C3 Fe1 C1 85.57(11) . .
C3 Fe1 C4 88.28(10) . .
C1 Fe1 C4 88.94(12) . .
C3 Fe1 C2 85.43(10) . .
C1 Fe1 C2 91.99(11) . .
C4 Fe1 C2 173.55(10) . .
C3 Fe1 N9 175.33(10) . .
C1 Fe1 N9 97.89(10) . .
C4 Fe1 N9 94.91(9) . .
C2 Fe1 N9 91.29(9) . .
C3 Fe1 N11 96.19(10) . .
C1 Fe1 N11 177.23(10) . .
C4 Fe1 N11 88.97(10) . .
C2 Fe1 N11 90.30(10) . .
N9 Fe1 N11 80.48(8) . .
N3 Mn1 N3 180.0 2_557 .
N3 Mn1 N4 90.06(9) 2_557 2_657
N3 Mn1 N4 89.94(9) . 2_657
N3 Mn1 N4 89.94(9) 2_557 1_455
N3 Mn1 N4 90.06(9) . 1_455
N4 Mn1 N4 180.0 2_657 1_455
N3 Mn1 O1W 90.22(9) 2_557 .
N3 Mn1 O1W 89.78(9) . .
N4 Mn1 O1W 91.25(9) 2_657 .
N4 Mn1 O1W 88.75(9) 1_455 .
N3 Mn1 O1W 89.78(9) 2_557 2_557
N3 Mn1 O1W 90.22(9) . 2_557
N4 Mn1 O1W 88.75(9) 2_657 2_557
N4 Mn1 O1W 91.25(9) 1_455 2_557
O1W Mn1 O1W 180.000(1) . 2_557
C3 N3 Mn1 152.4(2) . .
C4 N4 Mn1 153.6(2) . 1_655
C13 N11 C14 116.7(2) . .
C13 N11 Fe1 115.68(16) . .
C14 N11 Fe1 127.59(19) . .
C13 N12 C16 116.0(2) . .
C9 N9 C12 117.3(2) . .
C9 N9 Fe1 127.15(18) . .
C12 N9 Fe1 115.51(16) . .
C12 N10 C11 116.0(3) . .
N3 C3 Fe1 174.8(2) . .
N4 C4 Fe1 173.6(2) . .
N1 C1 Fe1 176.5(3) . .
N2 C2 Fe1 177.0(2) . .
N11 C14 C15 120.4(3) . .
C16 C15 C14 118.3(3) . .
N12 C16 C15 122.4(3) . .
N12 C13 N11 126.1(2) . .
N12 C13 C12 120.1(2) . .
N11 C13 C12 113.8(2) . .
N10 C12 N9 125.6(2) . .
N10 C12 C13 120.0(2) . .
N9 C12 C13 114.4(2) . .
N9 C9 C10 120.9(3) . .
C11 C10 C9 117.6(3) . .
N10 C11 C10 122.6(3) . .

loop_
_geom_bond_atom_site_label_1
_geom_bond_atom_site_label_2
_geom_bond_distance
_geom_bond_site_symmetry_2
Fe1 C3 1.900(3) .
Fe1 C1 1.912(3) .
Fe1 C4 1.940(2) .
Fe1 C2 1.950(3) .
Fe1 N9 1.986(2) .
Fe1 N11 1.987(2) .
Mn1 N3 2.186(2) 2_557
Mn1 N3 2.186(2) .
Mn1 N4 2.198(2) 2_657
Mn1 N4 2.198(2) 1_455
Mn1 O1W 2.245(2) .
Mn1 O1W 2.245(2) 2_557
N3 C3 1.139(3) .
N4 C4 1.136(3) .
N4 Mn1 2.198(2) 1_655
N1 C1 1.146(4) .
N2 C2 1.146(3) .
N11 C13 1.342(3) .
N11 C14 1.345(3) .
N12 C13 1.319(3) .
N12 C16 1.333(4) .
N9 C9 1.336(3) .
N9 C12 1.338(3) .
N10 C12 1.323(3) .
N10 C11 1.339(4) .
C14 C15 1.368(4) .
C15 C16 1.363(4) .
C13 C12 1.473(3) .
C9 C10 1.373(4) .
C10 C11 1.363(4) .
